data_2012435
loop_
_publ_author_name
'Zi\,eba, Andrzej'
'Ma\'slankiewicz, Andrzej'
'Suwi\'nska, Kinga'

_publ_section_title
;
 Azinyl Sulfides. LXVII. 1-Methylpyridine-4(1<i>H</i>)-thione
;
_journal_issue 1
_journal_name_full 'Acta Crystallographica Section C'
_journal_page_first o32
_journal_page_last o33
_journal_paper_doi 10.1107/S0108270101018029
_journal_volume 58
_journal_year 2002
_chemical_formula_moiety 'C6 H7 N1 S1'
_chemical_formula_sum 'C6 H7 N S'
_chemical_formula_weight 125.19
_chemical_name_systematic 1-Methyl-4(1H)-pyridinethione
_space_group_IT_number 2
_symmetry_cell_setting triclinic
_symmetry_space_group_name_Hall '-P 1'
_symmetry_space_group_name_H-M 'P -1'
_atom_sites_solution_hydrogens geom
_atom_sites_solution_primary direct
_atom_sites_solution_secondary difmap
_audit_creation_method SHELXL97
_cell_angle_alpha 89.840(10)
_cell_angle_beta 84.030(10)
_cell_angle_gamma 87.980(10)
_cell_formula_units_Z 4
_cell_length_a 7.5440(10)
_cell_length_b 9.0850(10)
_cell_length_c 9.3020(10)
_cell_measurement_reflns_used 25
_cell_measurement_temperature 293(2)
_cell_measurement_theta_max 19
_cell_measurement_theta_min 7
_cell_volume 633.68(13)
_computing_cell_refinement 'CAD4 Software (Enraf-Nonius, 1989)'
_computing_data_collection 'CAD4 Software (Enraf-Nonius, 1989)'
_computing_data_reduction 'SDP (B. A. Frenz & Associates Inc., 1985)'
_computing_molecular_graphics 'ORTEPII (Johnson, 1976)'
_computing_publication_material 'SHELXL97 (Sheldrick, 1997)'
_computing_structure_refinement 'SHELXL97 (Sheldrick, 1997)'
_computing_structure_solution 'SHELXS97 (Sheldrick, 1990)'
_diffrn_ambient_temperature 293(2)
_diffrn_measured_fraction_theta_full .972
_diffrn_measured_fraction_theta_max .972
_diffrn_measurement_device 'Enraf-Nonius CAD4'
_diffrn_measurement_method \w-2\q
_diffrn_radiation_monochromator graphite
_diffrn_radiation_source 'fine-focus sealed tube'
_diffrn_radiation_type CuK\a
_diffrn_radiation_wavelength 1.54178
_diffrn_reflns_av_R_equivalents .022
_diffrn_reflns_av_sigmaI/netI .027
_diffrn_reflns_limit_h_max 9
_diffrn_reflns_limit_h_min 0
_diffrn_reflns_limit_k_max 11
_diffrn_reflns_limit_k_min -11
_diffrn_reflns_limit_l_max 11
_diffrn_reflns_limit_l_min -11
_diffrn_reflns_number 2861
_diffrn_reflns_theta_full 78.18
_diffrn_reflns_theta_max 78.2
_diffrn_reflns_theta_min 4.8
_diffrn_standards_decay_% <1
_diffrn_standards_interval_time 60
_diffrn_standards_number 3
_exptl_absorpt_coefficient_mu 3.590
_exptl_absorpt_correction_type none
_exptl_crystal_colour yellow
_exptl_crystal_density_diffrn 1.312
_exptl_crystal_density_method 'not measured'
_exptl_crystal_description block
_exptl_crystal_F_000 264
_exptl_crystal_size_max .32
_exptl_crystal_size_mid .28
_exptl_crystal_size_min .26
_refine_diff_density_max .47
_refine_diff_density_min -.37
_refine_ls_extinction_coef .012(2)
_refine_ls_extinction_expression Fc^*^=kFc[1+0.001xFc^2^\l^3^/sin(2\q)]^-1/4^
_refine_ls_extinction_method SHELXL97
_refine_ls_goodness_of_fit_ref 1.036
_refine_ls_hydrogen_treatment constr
_refine_ls_matrix_type full
_refine_ls_number_parameters 148
_refine_ls_number_reflns 2654
_refine_ls_number_restraints 0
_refine_ls_restrained_S_all 1.036
_refine_ls_R_factor_all .0635
_refine_ls_R_factor_gt .0459
_refine_ls_shift/su_max .018
_refine_ls_shift/su_mean .001
_refine_ls_structure_factor_coef Fsqd
_refine_ls_weighting_details 'calc w=1/[\s^2^(Fo^2^)+(0.0893P)^2^+0.0559P] where P=(Fo^2^+2Fc^2^)/3'
_refine_ls_weighting_scheme calc
_refine_ls_wR_factor_gt .1258
_refine_ls_wR_factor_ref .1349
_reflns_number_gt 2012
_reflns_number_total 2654
_reflns_threshold_expression I>2\s(I)
_cod_data_source_file gg1079.cif
_cod_data_source_block I
_cod_depositor_comments
;
The following automatic conversions were performed:
'_symmetry_cell_setting' value 'Triclinic' changed to 'triclinic'
according to '/home/saulius/struct/CIF-dictionaries/cif_core.dic'
dictionary named 'cif_core.dic' version 2.4.1 from
2010-06-29.

'_geom_bond_publ_flag' value 'YES' changed to 'yes' according
to '/home/saulius/struct/CIF-dictionaries/cif_core.dic' dictionary named
'cif_core.dic' version 2.4.1 from 2010-06-29 (16 times).

Automatic conversion script
Id: cif_fix_enum 1527 2010-12-29 10:47:43Z saulius 

The following automatic conversions were performed:

'_symmetry_cell_setting' value 'Triclinic' changed to 'triclinic'
according to /home/saulius/struct/CIF-dictionaries/cif_core.dic
dictionary named 'cif_core.dic' version 2.4.1 from
2010-06-29.

'_geom_bond_publ_flag' value 'YES' changed to 'yes'
according to /home/saulius/struct/CIF-dictionaries/cif_core.dic
dictionary named 'cif_core.dic' version 2.4.1 from 2010-06-29 (16
times).

'_geom_angle_publ_flag' value 'YES' changed to 'yes'
according to /home/saulius/struct/CIF-dictionaries/cif_core.dic
dictionary named 'cif_core.dic' version 2.4.1 from 2010-06-29 (19
times).

Automatic conversion script
Id: cif_fix_values 1715 2011-07-08 13:25:40Z adriana 
;
_cod_original_cell_volume 633.70(10)
_cod_original_sg_symbol_H-M P-1
_cod_original_formula_sum 'C6 H7 N1 S1'
_cod_database_code 2012435
_cod_database_fobs_code 2012435

loop_
_symmetry_equiv_pos_as_xyz
'x, y, z'
'-x, -y, -z'

loop_
_atom_site_label
_atom_site_fract_x
_atom_site_fract_y
_atom_site_fract_z
_atom_site_U_iso_or_equiv
_atom_site_adp_type
_atom_site_calc_flag
_atom_site_refinement_flags
_atom_site_occupancy
_atom_site_disorder_assembly
_atom_site_disorder_group
_atom_site_type_symbol
N1A -.2188(2) .64031(19) .38365(18) .0449(4) Uani d . 1 . . N
C2A -.0653(3) .6837(2) .4314(2) .0474(5) Uani d . 1 . . C
H2A -.0708 .7490 .5087 .057 Uiso calc R 1 . . H
C3A .0951(3) .6346(2) .3697(2) .0471(4) Uani d . 1 . . C
H3A .1974 .6665 .4061 .057 Uiso calc R 1 . . H
C4A .1131(3) .5359(2) .2512(2) .0429(4) Uani d . 1 . . C
C5A -.0512(3) .4955(2) .2038(2) .0522(5) Uani d . 1 . . C
H5A -.0503 .4318 .1256 .063 Uiso calc R 1 . . H
C6A -.2091(3) .5474(2) .2697(3) .0532(5) Uani d . 1 . . C
H6A -.3141 .5183 .2356 .064 Uiso calc R 1 . . H
S41A .31282(8) .47185(6) .17014(7) .0587(2) Uani d . 1 . . S
C11A -.3913(3) .6968(3) .4530(3) .0637(6) Uani d . 1 . . C
H11A -.4856 .6602 .4028 .095 Uiso calc R 1 . . H
H11B -.3951 .8025 .4498 .095 Uiso calc R 1 . . H
H11C -.4062 .6648 .5519 .095 Uiso calc R 1 . . H
N1B -.7288(2) .9911(2) 1.10807(17) .0470(4) Uani d . 1 . . N
C2B -.6816(3) .8587(2) 1.0474(2) .0512(5) Uani d . 1 . . C
H2B -.6389 .7839 1.1044 .061 Uiso calc R 1 . . H
C3B -.6946(3) .8321(2) .9061(2) .0512(5) Uani d . 1 . . C
H3B -.6583 .7401 .8680 .061 Uiso calc R 1 . . H
C4B -.7621(3) .9408(2) .8143(2) .0435(4) Uani d . 1 . . C
C5B -.8102(3) 1.0766(2) .8837(2) .0494(5) Uani d . 1 . . C
H5B -.8557 1.1531 .8304 .059 Uiso calc R 1 . . H
C6B -.7923(3) 1.0991(2) 1.0248(2) .0505(5) Uani d . 1 . . C
H6B -.8244 1.1908 1.0657 .061 Uiso calc R 1 . . H
S41B -.78108(9) .91137(8) .63710(6) .0669(2) Uani d . 1 . . S
C11B -.7161(4) 1.0181(4) 1.2623(2) .0708(7) Uani d . 1 . . C
H11D -.8287 1.0005 1.3164 .106 Uiso calc R 1 . . H
H11E -.6852 1.1184 1.2758 .106 Uiso calc R 1 . . H
H11F -.6259 .9531 1.2956 .106 Uiso calc R 1 . . H

loop_
_atom_site_aniso_label
_atom_site_aniso_U_11
_atom_site_aniso_U_22
_atom_site_aniso_U_33
_atom_site_aniso_U_12
_atom_site_aniso_U_13
_atom_site_aniso_U_23
N1A .0404(9) .0451(8) .0498(9) -.0043(7) -.0076(7) -.0022(7)
C2A .0496(11) .0475(10) .0469(10) -.0056(8) -.0125(8) -.0079(8)
C3A .0440(10) .0464(10) .0534(10) -.0059(8) -.0149(8) -.0066(8)
C4A .0429(10) .0363(8) .0510(10) -.0043(7) -.0107(8) .0003(7)
C5A .0494(12) .0508(10) .0586(12) -.0065(9) -.0138(9) -.0164(9)
C6A .0447(11) .0547(11) .0631(12) -.0091(9) -.0161(9) -.0116(9)
S41A .0464(3) .0529(3) .0766(4) .0024(2) -.0067(2) -.0151(2)
C11A .0464(12) .0706(15) .0726(15) .0004(11) .0000(10) -.0113(12)
N1B .0467(9) .0561(10) .0389(8) -.0082(7) -.0058(7) -.0029(7)
C2B .0515(12) .0478(10) .0553(11) -.0024(9) -.0102(9) .0078(9)
C3B .0542(12) .0382(9) .0609(12) .0005(8) -.0059(9) -.0084(8)
C4B .0411(10) .0477(10) .0419(9) -.0083(8) -.0038(7) -.0060(7)
C5B .0590(12) .0409(9) .0485(10) .0002(9) -.0074(9) .0022(8)
C6B .0587(12) .0420(9) .0502(11) -.0028(9) -.0027(9) -.0090(8)
S41B .0719(4) .0870(5) .0437(3) -.0132(3) -.0108(2) -.0170(3)
C11B .0709(16) .102(2) .0407(11) -.0151(15) -.0086(10) -.0077(12)

loop_
_atom_type_symbol
_atom_type_description
_atom_type_scat_dispersion_real
_atom_type_scat_dispersion_imag
_atom_type_scat_source
C C .0181 .0091 'International Tables Vol C Tables 4.2.6.8 and 6.1.1.4'
H H .0000 .0000 'International Tables Vol C Tables 4.2.6.8 and 6.1.1.4'
N N .0311 .0180 'International Tables Vol C Tables 4.2.6.8 and 6.1.1.4'
S S .3331 .5567 'International Tables Vol C Tables 4.2.6.8 and 6.1.1.4'

loop_
_geom_angle_atom_site_label_1
_geom_angle_atom_site_label_2
_geom_angle_atom_site_label_3
_geom_angle
_geom_angle_publ_flag
C6A N1A C2A 118.71(19) yes
C6A N1A C11A 121.21(19) yes
C2A N1A C11A 120.07(19) yes
C3A C2A N1A 121.57(18) yes
C3A C2A H2A 119.2 ?
N1A C2A H2A 119.2 ?
C2A C3A C4A 122.11(18) yes
C2A C3A H3A 118.9 ?
C4A C3A H3A 118.9 ?
C3A C4A C5A 114.18(19) yes
C3A C4A S41A 123.53(16) yes
C5A C4A S41A 122.29(15) yes
C6A C5A C4A 121.52(19) yes
C6A C5A H5A 119.2 ?
C4A C5A H5A 119.2 ?
N1A C6A C5A 121.90(19) ?
N1A C6A H6A 119.1 ?
C5A C6A H6A 119.1 ?
N1A C11A H11A 109.5 ?
N1A C11A H11B 109.5 ?
H11A C11A H11B 109.5 ?
N1A C11A H11C 109.5 ?
H11A C11A H11C 109.5 ?
H11B C11A H11C 109.5 ?
C2B N1B C6B 118.80(17) yes
C2B N1B C11B 121.2(2) yes
C6B N1B C11B 120.0(2) yes
N1B C2B C3B 121.77(19) yes
N1B C2B H2B 119.1 ?
C3B C2B H2B 119.1 ?
C2B C3B C4B 121.76(19) yes
C2B C3B H3B 119.1 ?
C4B C3B H3B 119.1 ?
C5B C4B C3B 113.95(18) yes
C5B C4B S41B 122.90(16) yes
C3B C4B S41B 123.14(15) yes
C6B C5B C4B 122.29(19) yes
C6B C5B H5B 118.9 ?
C4B C5B H5B 118.9 ?
C5B C6B N1B 121.40(18) yes
C5B C6B H6B 119.3 ?
N1B C6B H6B 119.3 ?
N1B C11B H11D 109.5 ?
N1B C11B H11E 109.5 ?
H11D C11B H11E 109.5 ?
N1B C11B H11F 109.5 ?
H11D C11B H11F 109.5 ?
H11E C11B H11F 109.5 ?

loop_
_geom_bond_atom_site_label_1
_geom_bond_atom_site_label_2
_geom_bond_site_symmetry_2
_geom_bond_distance
_geom_bond_publ_flag
N1A C6A . 1.351(3) yes
N1A C2A . 1.354(3) yes
N1A C11A . 1.468(3) yes
C2A C3A . 1.346(3) yes
C2A H2A . .9300 ?
C3A C4A . 1.415(3) yes
C3A H3A . .9300 ?
C4A C5A . 1.418(3) yes
C4A S41A . 1.697(2) yes
C5A C6A . 1.352(3) yes
C5A H5A . .9300 ?
C6A H6A . .9300 ?
C11A H11A . .9600 ?
C11A H11B . .9600 ?
C11A H11C . .9600 ?
N1B C2B . 1.351(3) yes
N1B C6B . 1.353(3) yes
N1B C11B . 1.470(3) yes
C2B C3B . 1.351(3) yes
C2B H2B . .9300 ?
C3B C4B . 1.419(3) yes
C3B H3B . .9300 ?
C4B C5B . 1.412(3) yes
C4B S41B . 1.6922(19) yes
C5B C6B . 1.350(3) yes
C5B H5B . .9300 ?
C6B H6B . .9300 ?
C11B H11D . .9600 ?
C11B H11E . .9600 ?
C11B H11F . .9600 ?

loop_
_geom_torsion_atom_site_label_1
_geom_torsion_atom_site_label_2
_geom_torsion_atom_site_label_3
_geom_torsion_atom_site_label_4
_geom_torsion
C6A N1A C2A C3A -1.1(3)
C11A N1A C2A C3A -179.6(2)
N1A C2A C3A C4A .4(3)
C2A C3A C4A C5A .5(3)
C2A C3A C4A S41A 179.83(16)
C3A C4A C5A C6A -.7(3)
S41A C4A C5A C6A 179.92(18)
C2A N1A C6A C5A .9(3)
C11A N1A C6A C5A 179.4(2)
C4A C5A C6A N1A .1(4)
C6B N1B C2B C3B .6(3)
C11B N1B C2B C3B 179.3(2)
N1B C2B C3B C4B -1.3(4)
C2B C3B C4B C5B .9(3)
C2B C3B C4B S41B -179.77(18)
C3B C4B C5B C6B .1(3)
S41B C4B C5B C6B -179.19(18)
C4B C5B C6B N1B -.8(4)
C2B N1B C6B C5B .5(3)
C11B N1B C6B C5B -178.2(2)

loop_
_cod_related_entry_id
_cod_related_entry_database
_cod_related_entry_code
1 ChemSpider 455620
